data_7043080
loop_
_publ_author_name
'Huang, Xing-Cai'
'Zhao, Xin-Hua'
'Shao, Dong'
'Wang, Xin-Yi'

_publ_section_title
;
 Syntheses, structures, and magnetic properties of a family of end-on
 azido-bridged CuII--LnIII complexes
;
_journal_name_full 'Dalton Trans.'
_journal_paper_doi 10.1039/C7DT01167A
_journal_year 2017
_chemical_formula_sum 'C43 H52 Cu2 N22 O9 Pr2'
_chemical_formula_weight 1429.97
_chemical_name_common CuPrvaldmpnN3
_chemical_name_systematic
; 
 ? 
;
_space_group_IT_number 2
_symmetry_cell_setting triclinic
_symmetry_space_group_name_Hall '-P 1'
_symmetry_space_group_name_H-M 'P -1'
_atom_sites_solution_hydrogens geom
_atom_sites_solution_primary direct
_atom_sites_solution_secondary difmap
_audit_creation_method SHELXL-97
_audit_update_record
;
2015-04-21 deposited with the CCDC.
2017-05-05 downloaded from the CCDC.
;
_cell_angle_alpha 76.538(2)
_cell_angle_beta 87.325(2)
_cell_angle_gamma 65.045(2)
_cell_formula_units_Z 2
_cell_length_a 12.2038(16)
_cell_length_b 12.5702(16)
_cell_length_c 19.689(3)
_cell_measurement_reflns_used 8202
_cell_measurement_temperature 293(2)
_cell_measurement_theta_max 25.96
_cell_measurement_theta_min 2.18
_cell_volume 2658.6(6)
_computing_cell_refinement 'Bruker SAINT'
_computing_data_collection 'Bruker Apex'
_computing_data_reduction 'Bruker SAINT'
_computing_molecular_graphics Diamond
_computing_publication_material 'SHELXL-97 (Sheldrick, 2008)'
_computing_structure_refinement 'SHELXL-97 (Sheldrick, 2008)'
_computing_structure_solution 'SHELXS-97 (Sheldrick, 2008)'
_diffrn_ambient_temperature 293(2)
_diffrn_measured_fraction_theta_full 0.990
_diffrn_measured_fraction_theta_max 0.990
_diffrn_measurement_device_type 'Bruker APEX SMART'
_diffrn_measurement_method 'phi and omega scans'
_diffrn_radiation_monochromator graphite
_diffrn_radiation_source 'fine-focus sealed tube'
_diffrn_radiation_type MoK\a
_diffrn_radiation_wavelength 0.71073
_diffrn_reflns_av_R_equivalents 0.0419
_diffrn_reflns_av_sigmaI/netI 0.0497
_diffrn_reflns_limit_h_max 15
_diffrn_reflns_limit_h_min -15
_diffrn_reflns_limit_k_max 16
_diffrn_reflns_limit_k_min -16
_diffrn_reflns_limit_l_max 25
_diffrn_reflns_limit_l_min -25
_diffrn_reflns_number 34437
_diffrn_reflns_theta_full 27.68
_diffrn_reflns_theta_max 27.68
_diffrn_reflns_theta_min 1.07
_exptl_absorpt_coefficient_mu 2.664
_exptl_absorpt_correction_T_max 0.9009
_exptl_absorpt_correction_T_min 0.5673
_exptl_absorpt_correction_type multi-scan
_exptl_absorpt_process_details 'SADABS: Bruker, 2000'
_exptl_crystal_colour 'dark green'
_exptl_crystal_density_diffrn 1.786
_exptl_crystal_density_method 'not measured'
_exptl_crystal_description palte
_exptl_crystal_F_000 1424
_exptl_crystal_size_max 0.24
_exptl_crystal_size_mid 0.10
_exptl_crystal_size_min 0.04
_refine_diff_density_max 1.514
_refine_diff_density_min -1.201
_refine_diff_density_rms 0.104
_refine_ls_extinction_method none
_refine_ls_goodness_of_fit_ref 1.020
_refine_ls_hydrogen_treatment constr
_refine_ls_matrix_type full
_refine_ls_number_parameters 682
_refine_ls_number_reflns 12309
_refine_ls_number_restraints 0
_refine_ls_restrained_S_all 1.020
_refine_ls_R_factor_all 0.0498
_refine_ls_R_factor_gt 0.0361
_refine_ls_shift/su_max 0.001
_refine_ls_shift/su_mean 0.000
_refine_ls_structure_factor_coef Fsqd
_refine_ls_weighting_details 'calc w=1/[\s^2^(Fo^2^)+(0.0392P)^2^+0.3335P] where P=(Fo^2^+2Fc^2^)/3'
_refine_ls_weighting_scheme calc
_refine_ls_wR_factor_gt 0.0789
_refine_ls_wR_factor_ref 0.0851
_reflns_number_gt 9896
_reflns_number_total 12309
_reflns_threshold_expression >2sigma(I)
_cod_data_source_file c7dt01167a2.cif
_cod_data_source_block 3-CuPrvaldmpnN3
_cod_depositor_comments
;
The following automatic conversions were performed:

'_symmetry_cell_setting' value 'Triclinic' changed to 'triclinic'
according to
/home/data/users/saulius/crontab/automatic-downloads/rss-feeds/RSC/lib/dictionaries/cif_core.dic
dictionary named 'cif_core.dic' version 2.4.2 from 2011-04-26.

'_exptl_absorpt_correction_type' value 'Multi-Scan' changed to
'multi-scan' according to
/home/data/users/saulius/crontab/automatic-downloads/rss-feeds/RSC/lib/dictionaries/cif_core.dic
dictionary named 'cif_core.dic' version 2.4.2 from 2011-04-26.

Automatic conversion script
Id: cif_fix_values 4973 2017-02-22 13:04:09Z antanas 
;
_cod_original_sg_symbol_H-M P-1
_cod_database_code 7043080

loop_
_symmetry_equiv_pos_as_xyz
'x, y, z'
'-x, -y, -z'

loop_
_atom_site_label
_atom_site_type_symbol
_atom_site_fract_x
_atom_site_fract_y
_atom_site_fract_z
_atom_site_U_iso_or_equiv
_atom_site_adp_type
_atom_site_occupancy
_atom_site_symmetry_multiplicity
_atom_site_calc_flag
_atom_site_refinement_flags
Pr1 Pr 0.475399(18) 0.454300(18) 0.229911(11) 0.02725(6) Uani 1 1 d .
Pr2 Pr 0.138177(17) 0.500996(17) 0.280734(10) 0.02448(6) Uani 1 1 d .
Cu1 Cu 0.50253(4) 0.69274(4) 0.28445(2) 0.03235(11) Uani 1 1 d .
Cu2 Cu 0.05983(4) 0.32614(4) 0.19092(2) 0.02990(11) Uani 1 1 d .
C1 C 0.4425(3) 0.7361(4) 0.1375(2) 0.0341(9) Uani 1 1 d .
C2 C 0.4094(4) 0.7017(4) 0.0818(2) 0.0401(10) Uani 1 1 d .
C3 C 0.3760(5) 0.7767(5) 0.0171(3) 0.0603(14) Uani 1 1 d .
H3 H 0.3546 0.7517 -0.0191 0.072 Uiso 1 1 calc R
C4 C 0.3739(5) 0.8917(5) 0.0050(3) 0.0701(16) Uani 1 1 d .
H4 H 0.3511 0.9432 -0.0392 0.084 Uiso 1 1 calc R
C5 C 0.4050(5) 0.9279(4) 0.0577(2) 0.0570(13) Uani 1 1 d .
H5 H 0.4034 1.0045 0.0491 0.068 Uiso 1 1 calc R
C6 C 0.4394(4) 0.8523(4) 0.1247(2) 0.0390(10) Uani 1 1 d .
C7 C 0.4849(4) 0.8922(4) 0.1747(2) 0.0459(11) Uani 1 1 d .
H7 H 0.4910 0.9651 0.1589 0.055 Uiso 1 1 calc R
C8 C 0.5821(4) 0.8795(4) 0.2806(2) 0.0472(11) Uani 1 1 d .
H8A H 0.5983 0.9436 0.2504 0.057 Uiso 1 1 calc R
H8B H 0.6595 0.8129 0.2981 0.057 Uiso 1 1 calc R
C9 C 0.5140(4) 0.9255(4) 0.3426(2) 0.0412(10) Uani 1 1 d .
C10 C 0.4232(5) 1.0557(4) 0.3175(3) 0.0630(14) Uani 1 1 d .
H10A H 0.3759 1.0825 0.3555 0.094 Uiso 1 1 calc R
H10B H 0.3708 1.0619 0.2804 0.094 Uiso 1 1 calc R
H10C H 0.4654 1.1052 0.3005 0.094 Uiso 1 1 calc R
C11 C 0.6092(5) 0.9154(5) 0.3944(3) 0.0633(14) Uani 1 1 d .
H11A H 0.6567 0.9557 0.3707 0.095 Uiso 1 1 calc R
H11B H 0.6610 0.8318 0.4133 0.095 Uiso 1 1 calc R
H11C H 0.5698 0.9524 0.4316 0.095 Uiso 1 1 calc R
C12 C 0.4454(4) 0.8513(4) 0.3780(2) 0.0426(10) Uani 1 1 d .
H12A H 0.4355 0.8570 0.4263 0.051 Uiso 1 1 calc R
H12B H 0.3653 0.8860 0.3549 0.051 Uiso 1 1 calc R
C13 C 0.5458(4) 0.6418(4) 0.4327(2) 0.0362(9) Uani 1 1 d .
H13 H 0.5370 0.6668 0.4743 0.043 Uiso 1 1 calc R
C14 C 0.6029(3) 0.5131(4) 0.4373(2) 0.0328(9) Uani 1 1 d .
C15 C 0.6699(4) 0.4375(4) 0.4993(2) 0.0432(11) Uani 1 1 d .
H15 H 0.6731 0.4706 0.5363 0.052 Uiso 1 1 calc R
C16 C 0.7304(4) 0.3161(4) 0.5061(2) 0.0518(12) Uani 1 1 d .
H16 H 0.7755 0.2671 0.5474 0.062 Uiso 1 1 calc R
C17 C 0.7249(4) 0.2657(4) 0.4519(2) 0.0483(11) Uani 1 1 d .
H17 H 0.7664 0.1828 0.4567 0.058 Uiso 1 1 calc R
C18 C 0.6581(3) 0.3379(4) 0.3905(2) 0.0351(9) Uani 1 1 d .
C19 C 0.5955(3) 0.4634(3) 0.38212(19) 0.0295(8) Uani 1 1 d .
C20 C 0.3634(6) 0.5518(6) 0.0490(3) 0.0814(19) Uani 1 1 d .
H20A H 0.2775 0.6000 0.0444 0.122 Uiso 1 1 calc R
H20B H 0.3795 0.4681 0.0648 0.122 Uiso 1 1 calc R
H20C H 0.3972 0.5647 0.0045 0.122 Uiso 1 1 calc R
C21 C 0.7298(5) 0.1774(4) 0.3313(3) 0.0673(15) Uani 1 1 d .
H21A H 0.8106 0.1669 0.3409 0.101 Uiso 1 1 calc R
H21B H 0.7238 0.1640 0.2858 0.101 Uiso 1 1 calc R
H21C H 0.7113 0.1206 0.3660 0.101 Uiso 1 1 calc R
C22 C -0.0622(3) 0.5852(3) 0.14304(19) 0.0283(8) Uani 1 1 d .
C23 C -0.0962(3) 0.7004(3) 0.1549(2) 0.0316(8) Uani 1 1 d .
C24 C -0.1997(4) 0.7980(4) 0.1234(2) 0.0432(10) Uani 1 1 d .
H24 H -0.2218 0.8730 0.1332 0.052 Uiso 1 1 calc R
C25 C -0.2707(4) 0.7827(4) 0.0767(2) 0.0488(12) Uani 1 1 d .
H25 H -0.3417 0.8477 0.0559 0.059 Uiso 1 1 calc R
C26 C -0.2382(4) 0.6747(4) 0.0611(2) 0.0497(12) Uani 1 1 d .
H26 H -0.2854 0.6668 0.0286 0.060 Uiso 1 1 calc R
C27 C -0.1332(4) 0.5739(4) 0.0936(2) 0.0358(9) Uani 1 1 d .
C28 C -0.0966(4) 0.4652(4) 0.0694(2) 0.0438(11) Uani 1 1 d .
H28 H -0.1380 0.4712 0.0293 0.053 Uiso 1 1 calc R
C29 C 0.0186(5) 0.2689(4) 0.0571(2) 0.0548(13) Uani 1 1 d .
H29A H 0.0976 0.2545 0.0390 0.066 Uiso 1 1 calc R
H29B H -0.0394 0.2995 0.0174 0.066 Uiso 1 1 calc R
C30 C 0.0216(4) 0.1498(4) 0.0986(3) 0.0483(11) Uani 1 1 d .
C31 C 0.0492(6) 0.0692(5) 0.0470(3) 0.0811(19) Uani 1 1 d .
H31A H 0.1220 0.0647 0.0245 0.122 Uiso 1 1 calc R
H31B H -0.0168 0.1025 0.0124 0.122 Uiso 1 1 calc R
H31C H 0.0598 -0.0103 0.0717 0.122 Uiso 1 1 calc R
C32 C -0.0985(5) 0.1677(5) 0.1297(3) 0.0699(16) Uani 1 1 d .
H32A H -0.0932 0.0921 0.1580 0.105 Uiso 1 1 calc R
H32B H -0.1601 0.1971 0.0927 0.105 Uiso 1 1 calc R
H32C H -0.1188 0.2252 0.1581 0.105 Uiso 1 1 calc R
C33 C 0.1247(4) 0.0907(4) 0.1543(3) 0.0535(12) Uani 1 1 d .
H33A H 0.1364 0.0081 0.1738 0.064 Uiso 1 1 calc R
H33B H 0.1984 0.0882 0.1325 0.064 Uiso 1 1 calc R
C34 C 0.1102(4) 0.0908(4) 0.2725(3) 0.0442(11) Uani 1 1 d .
H34 H 0.1185 0.0124 0.2769 0.053 Uiso 1 1 calc R
C35 C 0.1044(4) 0.1296(3) 0.3368(2) 0.0368(9) Uani 1 1 d .
C36 C 0.0925(4) 0.0559(4) 0.3994(3) 0.0516(12) Uani 1 1 d .
H36 H 0.0823 -0.0128 0.3978 0.062 Uiso 1 1 calc R
C37 C 0.0953(5) 0.0820(4) 0.4614(3) 0.0568(13) Uani 1 1 d .
H37 H 0.0857 0.0324 0.5021 0.068 Uiso 1 1 calc R
C38 C 0.1125(4) 0.1835(4) 0.4646(2) 0.0475(11) Uani 1 1 d .
H38 H 0.1159 0.2013 0.5076 0.057 Uiso 1 1 calc R
C39 C 0.1245(3) 0.2569(3) 0.4042(2) 0.0329(9) Uani 1 1 d .
C40 C 0.1192(3) 0.2336(3) 0.3383(2) 0.0292(8) Uani 1 1 d .
C41 C -0.0348(5) 0.8232(4) 0.2050(3) 0.0553(13) Uani 1 1 d .
H41A H -0.0381 0.8716 0.1589 0.083 Uiso 1 1 calc R
H41B H 0.0311 0.8173 0.2327 0.083 Uiso 1 1 calc R
H41C H -0.1094 0.8599 0.2264 0.083 Uiso 1 1 calc R
C42 C 0.1514(4) 0.3854(4) 0.4681(2) 0.0489(11) Uani 1 1 d .
H42A H 0.0800 0.3923 0.4928 0.073 Uiso 1 1 calc R
H42B H 0.1594 0.4600 0.4604 0.073 Uiso 1 1 calc R
H42C H 0.2212 0.3214 0.4952 0.073 Uiso 1 1 calc R
C43 C -0.1468(5) 0.5485(5) 0.3630(3) 0.0721(17) Uani 1 1 d .
H43A H -0.1296 0.4743 0.3972 0.108 Uiso 1 1 calc R
H43B H -0.2306 0.5851 0.3471 0.108 Uiso 1 1 calc R
H43C H -0.1299 0.6024 0.3836 0.108 Uiso 1 1 calc R
N1 N 0.5179(3) 0.8387(3) 0.23832(18) 0.0390(8) Uani 1 1 d .
N2 N 0.5063(3) 0.7238(3) 0.37602(17) 0.0339(7) Uani 1 1 d .
N3 N -0.0135(3) 0.3610(3) 0.09688(17) 0.0383(8) Uani 1 1 d .
N4 N 0.1051(3) 0.1522(3) 0.21089(19) 0.0384(8) Uani 1 1 d .
N5 N 0.2590(3) 0.6263(3) 0.24204(19) 0.0364(8) Uani 1 1 d .
N6 N 0.2596(3) 0.7051(3) 0.26503(19) 0.0381(8) Uani 1 1 d .
N7 N 0.2636(4) 0.7817(3) 0.2857(2) 0.0575(11) Uani 1 1 d .
N8 N 0.3627(3) 0.3862(3) 0.33334(18) 0.0389(8) Uani 1 1 d .
N9 N 0.4044(3) 0.3072(3) 0.38294(18) 0.0356(8) Uani 1 1 d .
N10 N 0.4448(4) 0.2300(4) 0.4323(2) 0.0572(11) Uani 1 1 d .
N11 N 0.2932(3) 0.4267(4) 0.1899(2) 0.0559(4) Uani 1 1 d .
N12 N 0.2888(4) 0.3567(4) 0.1596(2) 0.0559(4) Uani 1 1 d .
N13 N 0.2807(4) 0.2916(4) 0.1296(2) 0.0559(4) Uani 1 1 d .
N14 N 0.5522(4) 0.2750(4) 0.1843(2) 0.0559(4) Uani 1 1 d .
N15 N 0.6061(4) 0.1797(4) 0.1742(2) 0.0559(4) Uani 1 1 d .
N16 N 0.6611(4) 0.0850(4) 0.1654(2) 0.0559(4) Uani 1 1 d .
N17 N 0.0772(3) 0.6374(3) 0.3600(2) 0.0474(9) Uani 1 1 d .
N18 N 0.0281(4) 0.7357(4) 0.3672(2) 0.0536(10) Uani 1 1 d .
N19 N -0.0200(6) 0.8328(5) 0.3749(3) 0.0985(19) Uani 1 1 d .
N20 N -0.1360(3) 0.3810(3) 0.2447(2) 0.0453(9) Uani 1 1 d .
N21 N -0.2289(3) 0.4089(3) 0.21580(18) 0.0367(8) Uani 1 1 d .
N22 N -0.3192(3) 0.4333(4) 0.1854(2) 0.0493(10) Uani 1 1 d .
O1 O 0.4765(2) 0.6577(2) 0.19839(13) 0.0333(6) Uani 1 1 d .
O2 O 0.5335(2) 0.5272(2) 0.32147(13) 0.0315(6) Uani 1 1 d .
O3 O 0.6460(2) 0.2974(2) 0.33309(15) 0.0389(7) Uani 1 1 d .
O4 O 0.4168(3) 0.5854(3) 0.09871(15) 0.0448(7) Uani 1 1 d .
O5 O 0.0348(2) 0.4943(2) 0.17763(13) 0.0278(5) Uani 1 1 d .
O6 O 0.1322(2) 0.3081(2) 0.28187(13) 0.0270(5) Uani 1 1 d .
O7 O 0.1421(2) 0.3594(2) 0.40225(13) 0.0345(6) Uani 1 1 d .
O8 O -0.0169(2) 0.7059(2) 0.20046(14) 0.0370(6) Uani 1 1 d .
O9 O -0.0753(2) 0.5248(3) 0.30696(15) 0.0405(7) Uani 1 1 d .
H9 H -0.0945 0.4871 0.2848 0.061 Uiso 1 1 d R

loop_
_atom_site_aniso_label
_atom_site_aniso_U_11
_atom_site_aniso_U_22
_atom_site_aniso_U_33
_atom_site_aniso_U_23
_atom_site_aniso_U_13
_atom_site_aniso_U_12
Pr1 0.02273(11) 0.02864(11) 0.03402(12) -0.00948(9) 0.00098(8) -0.01315(9)
Pr2 0.02362(11) 0.02361(11) 0.02985(11) -0.00777(8) 0.00075(8) -0.01258(8)
Cu1 0.0405(3) 0.0305(3) 0.0317(3) -0.0030(2) -0.0010(2) -0.0223(2)
Cu2 0.0318(2) 0.0273(2) 0.0357(3) -0.0111(2) -0.0012(2) -0.0152(2)
C1 0.0238(19) 0.040(2) 0.033(2) -0.0011(18) 0.0013(16) -0.0129(17)
C2 0.040(2) 0.047(3) 0.031(2) -0.0022(19) -0.0035(18) -0.019(2)
C3 0.073(4) 0.061(3) 0.042(3) 0.002(2) -0.013(2) -0.028(3)
C4 0.093(4) 0.060(3) 0.043(3) 0.015(3) -0.015(3) -0.031(3)
C5 0.072(3) 0.040(3) 0.047(3) 0.010(2) -0.005(3) -0.022(2)
C6 0.041(2) 0.037(2) 0.034(2) 0.0028(18) 0.0038(18) -0.0177(19)
C7 0.057(3) 0.035(2) 0.047(3) 0.003(2) 0.006(2) -0.027(2)
C8 0.050(3) 0.041(2) 0.062(3) -0.010(2) 0.001(2) -0.031(2)
C9 0.045(2) 0.031(2) 0.053(3) -0.009(2) -0.003(2) -0.0205(19)
C10 0.063(3) 0.038(3) 0.084(4) -0.012(3) -0.002(3) -0.018(2)
C11 0.071(4) 0.063(3) 0.069(4) -0.007(3) -0.014(3) -0.043(3)
C12 0.044(3) 0.032(2) 0.056(3) -0.015(2) 0.005(2) -0.018(2)
C13 0.041(2) 0.047(2) 0.034(2) -0.0142(19) 0.0042(18) -0.028(2)
C14 0.032(2) 0.040(2) 0.033(2) -0.0060(18) 0.0024(16) -0.0225(18)
C15 0.048(3) 0.056(3) 0.033(2) -0.003(2) -0.0056(19) -0.033(2)
C16 0.055(3) 0.052(3) 0.039(3) 0.007(2) -0.021(2) -0.022(2)
C17 0.044(3) 0.037(2) 0.053(3) 0.003(2) -0.014(2) -0.012(2)
C18 0.030(2) 0.038(2) 0.039(2) -0.0064(18) -0.0007(17) -0.0170(18)
C19 0.0280(19) 0.031(2) 0.030(2) 0.0011(16) 0.0002(16) -0.0172(16)
C20 0.126(5) 0.106(5) 0.044(3) -0.023(3) -0.007(3) -0.074(4)
C21 0.070(4) 0.036(3) 0.082(4) -0.022(3) -0.017(3) -0.002(2)
C22 0.0266(19) 0.031(2) 0.0271(19) -0.0010(16) 0.0007(15) -0.0147(16)
C23 0.033(2) 0.030(2) 0.031(2) -0.0019(16) -0.0003(16) -0.0154(17)
C24 0.038(2) 0.030(2) 0.050(3) -0.0006(19) -0.002(2) -0.0077(18)
C25 0.035(2) 0.048(3) 0.046(3) 0.010(2) -0.011(2) -0.010(2)
C26 0.045(3) 0.058(3) 0.042(3) 0.007(2) -0.017(2) -0.025(2)
C27 0.039(2) 0.039(2) 0.030(2) 0.0012(17) -0.0082(17) -0.0214(19)
C28 0.053(3) 0.058(3) 0.035(2) -0.010(2) -0.007(2) -0.036(2)
C29 0.074(3) 0.061(3) 0.046(3) -0.029(2) 0.003(2) -0.037(3)
C30 0.056(3) 0.050(3) 0.059(3) -0.031(2) 0.005(2) -0.032(2)
C31 0.115(5) 0.072(4) 0.084(4) -0.055(3) 0.007(4) -0.048(4)
C32 0.070(4) 0.075(4) 0.095(4) -0.035(3) 0.006(3) -0.051(3)
C33 0.056(3) 0.042(3) 0.069(3) -0.034(2) 0.005(3) -0.016(2)
C34 0.041(2) 0.021(2) 0.071(3) -0.011(2) -0.005(2) -0.0125(18)
C35 0.035(2) 0.024(2) 0.050(3) -0.0026(18) -0.0015(19) -0.0134(17)
C36 0.056(3) 0.028(2) 0.070(3) 0.003(2) -0.001(2) -0.024(2)
C37 0.073(4) 0.047(3) 0.050(3) 0.009(2) -0.001(3) -0.035(3)
C38 0.057(3) 0.048(3) 0.040(3) -0.006(2) 0.004(2) -0.027(2)
C39 0.031(2) 0.0261(19) 0.039(2) 0.0006(17) -0.0004(17) -0.0131(16)
C40 0.0246(19) 0.0219(18) 0.037(2) -0.0024(16) -0.0018(16) -0.0082(15)
C41 0.067(3) 0.025(2) 0.069(3) -0.007(2) -0.017(3) -0.014(2)
C42 0.067(3) 0.052(3) 0.032(2) -0.011(2) -0.003(2) -0.028(2)
C43 0.054(3) 0.095(4) 0.086(4) -0.048(4) 0.030(3) -0.038(3)
N1 0.051(2) 0.0354(19) 0.039(2) -0.0071(16) 0.0045(16) -0.0274(17)
N2 0.0380(19) 0.0332(18) 0.0373(19) -0.0088(15) 0.0048(15) -0.0213(15)
N3 0.046(2) 0.043(2) 0.0360(19) -0.0138(16) 0.0002(16) -0.0260(18)
N4 0.0393(19) 0.0279(18) 0.055(2) -0.0202(17) 0.0014(17) -0.0154(15)
N5 0.0266(17) 0.0267(17) 0.058(2) -0.0113(16) 0.0042(16) -0.0130(14)
N6 0.0242(17) 0.0272(18) 0.059(2) -0.0075(17) 0.0040(16) -0.0082(14)
N7 0.049(2) 0.038(2) 0.096(3) -0.030(2) 0.010(2) -0.0213(19)
N8 0.0293(18) 0.040(2) 0.042(2) 0.0017(17) -0.0008(15) -0.0144(16)
N9 0.0336(19) 0.039(2) 0.037(2) -0.0125(17) 0.0006(16) -0.0165(16)
N10 0.062(3) 0.052(3) 0.046(2) 0.001(2) -0.007(2) -0.018(2)
N11 0.0526(10) 0.0633(12) 0.0691(12) -0.0393(9) 0.0171(9) -0.0300(9)
N12 0.0526(10) 0.0633(12) 0.0691(12) -0.0393(9) 0.0171(9) -0.0300(9)
N13 0.0526(10) 0.0633(12) 0.0691(12) -0.0393(9) 0.0171(9) -0.0300(9)
N14 0.0526(10) 0.0633(12) 0.0691(12) -0.0393(9) 0.0171(9) -0.0300(9)
N15 0.0526(10) 0.0633(12) 0.0691(12) -0.0393(9) 0.0171(9) -0.0300(9)
N16 0.0526(10) 0.0633(12) 0.0691(12) -0.0393(9) 0.0171(9) -0.0300(9)
N17 0.057(2) 0.041(2) 0.052(2) -0.0194(18) 0.0069(19) -0.0247(19)
N18 0.066(3) 0.053(3) 0.045(2) -0.020(2) 0.014(2) -0.025(2)
N19 0.130(5) 0.059(3) 0.095(4) -0.043(3) 0.028(4) -0.020(3)
N20 0.034(2) 0.055(2) 0.056(2) -0.0195(19) 0.0020(17) -0.0236(18)
N21 0.038(2) 0.038(2) 0.044(2) -0.0161(16) 0.0133(17) -0.0231(17)
N22 0.030(2) 0.068(3) 0.057(2) -0.019(2) 0.0064(18) -0.0265(19)
O1 0.0397(15) 0.0366(15) 0.0284(14) -0.0026(12) -0.0018(12) -0.0228(13)
O2 0.0407(15) 0.0267(13) 0.0294(14) -0.0021(11) -0.0066(12) -0.0179(12)
O3 0.0374(16) 0.0286(14) 0.0488(18) -0.0105(13) -0.0059(13) -0.0105(12)
O4 0.0549(19) 0.0519(19) 0.0362(16) -0.0096(14) -0.0040(14) -0.0306(16)
O5 0.0254(13) 0.0245(13) 0.0352(14) -0.0067(11) -0.0040(11) -0.0117(11)
O6 0.0264(13) 0.0229(13) 0.0328(14) -0.0058(11) -0.0002(11) -0.0117(11)
O7 0.0434(16) 0.0362(15) 0.0272(14) -0.0055(12) -0.0014(12) -0.0208(13)
O8 0.0404(16) 0.0213(13) 0.0477(17) -0.0063(12) -0.0073(13) -0.0116(12)
O9 0.0331(15) 0.0554(18) 0.0471(18) -0.0247(15) 0.0133(13) -0.0266(14)

loop_
_atom_type_symbol
_atom_type_description
_atom_type_scat_dispersion_real
_atom_type_scat_dispersion_imag
_atom_type_scat_source
C C 0.0033 0.0016 'International Tables Vol C Tables 4.2.6.8 and 6.1.1.4'
H H 0.0000 0.0000 'International Tables Vol C Tables 4.2.6.8 and 6.1.1.4'
N N 0.0061 0.0033 'International Tables Vol C Tables 4.2.6.8 and 6.1.1.4'
O O 0.0106 0.0060 'International Tables Vol C Tables 4.2.6.8 and 6.1.1.4'
Cu Cu 0.3201 1.2651 'International Tables Vol C Tables 4.2.6.8 and 6.1.1.4'
Pr Pr -0.2180 2.8214 'International Tables Vol C Tables 4.2.6.8 and 6.1.1.4'

loop_
_geom_angle_atom_site_label_1
_geom_angle_atom_site_label_2
_geom_angle_atom_site_label_3
_geom_angle
_geom_angle_site_symmetry_1
_geom_angle_site_symmetry_3
N14 Pr1 O2 138.12(12) . .
N14 Pr1 O1 137.31(11) . .
O2 Pr1 O1 61.45(8) . .
N14 Pr1 N22 74.77(13) . 1_655
O2 Pr1 N22 83.27(11) . 1_655
O1 Pr1 N22 71.13(11) . 1_655
N14 Pr1 N11 71.96(12) . .
O2 Pr1 N11 139.49(10) . .
O1 Pr1 N11 119.75(11) . .
N22 Pr1 N11 137.08(12) 1_655 .
N14 Pr1 N8 98.86(12) . .
O2 Pr1 N8 79.56(10) . .
O1 Pr1 N8 123.77(10) . .
N22 Pr1 N8 145.38(12) 1_655 .
N11 Pr1 N8 67.15(12) . .
N14 Pr1 N5 136.38(12) . .
O2 Pr1 N5 81.98(10) . .
O1 Pr1 N5 68.63(9) . .
N22 Pr1 N5 139.46(11) 1_655 .
N11 Pr1 N5 64.50(11) . .
N8 Pr1 N5 67.10(10) . .
N14 Pr1 O4 88.26(12) . .
O2 Pr1 O4 121.75(8) . .
O1 Pr1 O4 60.31(8) . .
N22 Pr1 O4 78.01(11) 1_655 .
N11 Pr1 O4 74.67(11) . .
N8 Pr1 O4 136.43(10) . .
N5 Pr1 O4 78.20(10) . .
N14 Pr1 O3 79.86(12) . .
O2 Pr1 O3 59.49(8) . .
O1 Pr1 O3 112.56(8) . .
N22 Pr1 O3 72.57(11) 1_655 .
N11 Pr1 O3 125.71(11) . .
N8 Pr1 O3 72.82(9) . .
N5 Pr1 O3 128.37(10) . .
O4 Pr1 O3 150.23(9) . .
N14 Pr1 Cu1 153.64(9) . .
O2 Pr1 Cu1 30.78(6) . .
O1 Pr1 Cu1 31.19(6) . .
N22 Pr1 Cu1 79.36(9) 1_655 .
N11 Pr1 Cu1 133.07(9) . .
N8 Pr1 Cu1 99.55(8) . .
N5 Pr1 Cu1 68.87(7) . .
O4 Pr1 Cu1 91.28(6) . .
O3 Pr1 Cu1 87.75(6) . .
N14 Pr1 Pr2 104.11(9) . .
O2 Pr1 Pr2 100.78(6) . .
O1 Pr1 Pr2 107.32(6) . .
N22 Pr1 Pr2 174.43(9) 1_655 .
N11 Pr1 Pr2 38.71(8) . .
N8 Pr1 Pr2 39.96(7) . .
N5 Pr1 Pr2 38.70(7) . .
O4 Pr1 Pr2 96.55(6) . .
O3 Pr1 Pr2 112.75(6) . .
Cu1 Pr1 Pr2 102.125(10) . .
N17 Pr2 O6 134.93(10) . .
N17 Pr2 O5 132.90(11) . .
O6 Pr2 O5 63.63(8) . .
N17 Pr2 O9 77.11(11) . .
O6 Pr2 O9 72.79(8) . .
O5 Pr2 O9 69.37(8) . .
N17 Pr2 N5 77.17(11) . .
O6 Pr2 N5 143.85(9) . .
O5 Pr2 N5 109.98(10) . .
O9 Pr2 N5 141.11(9) . .
N17 Pr2 N11 142.44(12) . .
O6 Pr2 N11 79.10(10) . .
O5 Pr2 N11 70.21(10) . .
O9 Pr2 N11 137.86(10) . .
N5 Pr2 N11 65.99(11) . .
N17 Pr2 O7 76.73(11) . .
O6 Pr2 O7 62.08(8) . .
O5 Pr2 O7 119.32(8) . .
O9 Pr2 O7 70.62(9) . .
N5 Pr2 O7 129.72(10) . .
N11 Pr2 O7 121.68(11) . .
N17 Pr2 N8 93.64(12) . .
O6 Pr2 N8 90.26(9) . .
O5 Pr2 N8 132.90(10) . .
O9 Pr2 N8 142.23(10) . .
N5 Pr2 N8 68.03(10) . .
N11 Pr2 N8 66.58(12) . .
O7 Pr2 N8 71.62(9) . .
N17 Pr2 O8 77.50(11) . .
O6 Pr2 O8 121.40(8) . .
O5 Pr2 O8 61.10(8) . .
O9 Pr2 O8 71.19(9) . .
N5 Pr2 O8 75.11(9) . .
N11 Pr2 O8 99.03(11) . .
O7 Pr2 O8 137.61(9) . .
N8 Pr2 O8 143.13(9) . .
N17 Pr2 Cu2 147.51(9) . .
O6 Pr2 Cu2 31.82(6) . .
O5 Pr2 Cu2 32.03(5) . .
O9 Pr2 Cu2 70.40(6) . .
N5 Pr2 Cu2 130.33(8) . .
N11 Pr2 Cu2 69.14(8) . .
O7 Pr2 Cu2 91.80(6) . .
N8 Pr2 Cu2 111.68(8) . .
O8 Pr2 Cu2 92.23(6) . .
N17 Pr2 Pr1 106.22(9) . .
O6 Pr2 Pr1 104.85(5) . .
O5 Pr2 Pr1 107.43(6) . .
O9 Pr2 Pr1 176.58(6) . .
N5 Pr2 Pr1 40.57(7) . .
N11 Pr2 Pr1 38.73(8) . .
O7 Pr2 Pr1 110.66(6) . .
N8 Pr2 Pr1 39.25(7) . .
O8 Pr2 Pr1 108.56(6) . .
Cu2 Pr2 Pr1 106.269(11) . .
O2 Cu1 O1 82.55(11) . .
O2 Cu1 N1 163.47(14) . .
O1 Cu1 N1 93.73(13) . .
O2 Cu1 N2 93.59(12) . .
O1 Cu1 N2 170.88(12) . .
N1 Cu1 N2 92.23(14) . .
O2 Cu1 Pr1 41.07(7) . .
O1 Cu1 Pr1 42.27(7) . .
N1 Cu1 Pr1 135.61(10) . .
N2 Cu1 Pr1 132.16(9) . .
O6 Cu2 O5 83.13(10) . .
O6 Cu2 N4 90.74(12) . .
O5 Cu2 N4 172.40(12) . .
O6 Cu2 N3 174.10(12) . .
O5 Cu2 N3 91.03(12) . .
N4 Cu2 N3 95.01(14) . .
O6 Cu2 N20 87.73(11) . .
O5 Cu2 N20 87.81(11) . .
N4 Cu2 N20 96.46(13) . .
N3 Cu2 N20 92.96(13) . .
O6 Cu2 Pr2 41.35(7) . .
O5 Cu2 Pr2 42.10(7) . .
N4 Cu2 Pr2 131.22(10) . .
N3 Cu2 Pr2 132.75(10) . .
N20 Cu2 Pr2 91.04(8) . .
O1 C1 C2 118.4(4) . .
O1 C1 C6 123.7(4) . .
C2 C1 C6 117.9(4) . .
C3 C2 O4 124.3(4) . .
C3 C2 C1 121.7(4) . .
O4 C2 C1 114.0(3) . .
C2 C3 C4 119.8(5) . .
C2 C3 H3 120.1 . .
C4 C3 H3 120.1 . .
C5 C4 C3 120.0(5) . .
C5 C4 H4 120.0 . .
C3 C4 H4 120.0 . .
C4 C5 C6 121.2(5) . .
C4 C5 H5 119.4 . .
C6 C5 H5 119.4 . .
C5 C6 C1 119.4(4) . .
C5 C6 C7 117.2(4) . .
C1 C6 C7 122.9(4) . .
N1 C7 C6 126.9(4) . .
N1 C7 H7 116.6 . .
C6 C7 H7 116.6 . .
N1 C8 C9 114.7(3) . .
N1 C8 H8A 108.6 . .
C9 C8 H8A 108.6 . .
N1 C8 H8B 108.6 . .
C9 C8 H8B 108.6 . .
H8A C8 H8B 107.6 . .
C10 C9 C11 110.6(4) . .
C10 C9 C8 109.4(4) . .
C11 C9 C8 106.4(4) . .
C10 C9 C12 108.3(4) . .
C11 C9 C12 110.0(4) . .
C8 C9 C12 112.1(3) . .
C9 C10 H10A 109.5 . .
C9 C10 H10B 109.5 . .
H10A C10 H10B 109.5 . .
C9 C10 H10C 109.5 . .
H10A C10 H10C 109.5 . .
H10B C10 H10C 109.5 . .
C9 C11 H11A 109.5 . .
C9 C11 H11B 109.5 . .
H11A C11 H11B 109.5 . .
C9 C11 H11C 109.5 . .
H11A C11 H11C 109.5 . .
H11B C11 H11C 109.5 . .
N2 C12 C9 113.4(3) . .
N2 C12 H12A 108.9 . .
C9 C12 H12A 108.9 . .
N2 C12 H12B 108.9 . .
C9 C12 H12B 108.9 . .
H12A C12 H12B 107.7 . .
N2 C13 C14 125.2(4) . .
N2 C13 H13 117.4 . .
C14 C13 H13 117.4 . .
C19 C14 C15 119.7(4) . .
C19 C14 C13 122.5(4) . .
C15 C14 C13 117.8(4) . .
C16 C15 C14 121.0(4) . .
C16 C15 H15 119.5 . .
C14 C15 H15 119.5 . .
C15 C16 C17 120.1(4) . .
C15 C16 H16 120.0 . .
C17 C16 H16 120.0 . .
C16 C17 C18 120.2(4) . .
C16 C17 H17 119.9 . .
C18 C17 H17 119.9 . .
O3 C18 C17 125.2(4) . .
O3 C18 C19 114.2(3) . .
C17 C18 C19 120.7(4) . .
O2 C19 C14 124.3(3) . .
O2 C19 C18 117.3(3) . .
C14 C19 C18 118.4(3) . .
O4 C20 H20A 109.5 . .
O4 C20 H20B 109.5 . .
H20A C20 H20B 109.5 . .
O4 C20 H20C 109.5 . .
H20A C20 H20C 109.5 . .
H20B C20 H20C 109.5 . .
O3 C21 H21A 109.5 . .
O3 C21 H21B 109.5 . .
H21A C21 H21B 109.5 . .
O3 C21 H21C 109.5 . .
H21A C21 H21C 109.5 . .
H21B C21 H21C 109.5 . .
O5 C22 C27 123.7(3) . .
O5 C22 C23 118.9(3) . .
C27 C22 C23 117.4(3) . .
C24 C23 O8 124.0(4) . .
C24 C23 C22 122.0(4) . .
O8 C23 C22 114.0(3) . .
C23 C24 C25 119.0(4) . .
C23 C24 H24 120.5 . .
C25 C24 H24 120.5 . .
C26 C25 C24 120.9(4) . .
C26 C25 H25 119.6 . .
C24 C25 H25 119.6 . .
C25 C26 C27 120.6(4) . .
C25 C26 H26 119.7 . .
C27 C26 H26 119.7 . .
C22 C27 C26 119.9(4) . .
C22 C27 C28 122.0(4) . .
C26 C27 C28 117.8(4) . .
N3 C28 C27 127.4(4) . .
N3 C28 H28 116.3 . .
C27 C28 H28 116.3 . .
N3 C29 C30 114.3(4) . .
N3 C29 H29A 108.7 . .
C30 C29 H29A 108.7 . .
N3 C29 H29B 108.7 . .
C30 C29 H29B 108.7 . .
H29A C29 H29B 107.6 . .
C32 C30 C33 111.9(4) . .
C32 C30 C29 110.9(4) . .
C33 C30 C29 109.7(4) . .
C32 C30 C31 110.4(4) . .
C33 C30 C31 107.7(4) . .
C29 C30 C31 106.1(4) . .
C30 C31 H31A 109.5 . .
C30 C31 H31B 109.5 . .
H31A C31 H31B 109.5 . .
C30 C31 H31C 109.5 . .
H31A C31 H31C 109.5 . .
H31B C31 H31C 109.5 . .
C30 C32 H32A 109.5 . .
C30 C32 H32B 109.5 . .
H32A C32 H32B 109.5 . .
C30 C32 H32C 109.5 . .
H32A C32 H32C 109.5 . .
H32B C32 H32C 109.5 . .
N4 C33 C30 113.8(4) . .
N4 C33 H33A 108.8 . .
C30 C33 H33A 108.8 . .
N4 C33 H33B 108.8 . .
C30 C33 H33B 108.8 . .
H33A C33 H33B 107.7 . .
N4 C34 C35 126.9(4) . .
N4 C34 H34 116.5 . .
C35 C34 H34 116.5 . .
C40 C35 C36 119.8(4) . .
C40 C35 C34 121.5(4) . .
C36 C35 C34 118.6(4) . .
C37 C36 C35 121.7(4) . .
C37 C36 H36 119.2 . .
C35 C36 H36 119.2 . .
C36 C37 C38 119.9(4) . .
C36 C37 H37 120.1 . .
C38 C37 H37 120.1 . .
C39 C38 C37 119.5(4) . .
C39 C38 H38 120.2 . .
C37 C38 H38 120.2 . .
C38 C39 O7 123.7(4) . .
C38 C39 C40 121.9(4) . .
O7 C39 C40 114.4(3) . .
O6 C40 C35 124.0(4) . .
O6 C40 C39 118.8(3) . .
C35 C40 C39 117.2(3) . .
O8 C41 H41A 109.5 . .
O8 C41 H41B 109.5 . .
H41A C41 H41B 109.5 . .
O8 C41 H41C 109.5 . .
H41A C41 H41C 109.5 . .
H41B C41 H41C 109.5 . .
O7 C42 H42A 109.5 . .
O7 C42 H42B 109.5 . .
H42A C42 H42B 109.5 . .
O7 C42 H42C 109.5 . .
H42A C42 H42C 109.5 . .
H42B C42 H42C 109.5 . .
O9 C43 H43A 109.5 . .
O9 C43 H43B 109.5 . .
H43A C43 H43B 109.5 . .
O9 C43 H43C 109.5 . .
H43A C43 H43C 109.5 . .
H43B C43 H43C 109.5 . .
C7 N1 C8 120.8(4) . .
C7 N1 Cu1 124.0(3) . .
C8 N1 Cu1 115.0(3) . .
C13 N2 C12 120.5(4) . .
C13 N2 Cu1 124.5(3) . .
C12 N2 Cu1 114.6(3) . .
C28 N3 C29 116.9(4) . .
C28 N3 Cu2 120.9(3) . .
C29 N3 Cu2 122.1(3) . .
C34 N4 C33 117.4(4) . .
C34 N4 Cu2 121.8(3) . .
C33 N4 Cu2 120.7(3) . .
N6 N5 Pr2 128.1(3) . .
N6 N5 Pr1 115.6(2) . .
Pr2 N5 Pr1 100.73(10) . .
N7 N6 N5 177.4(4) . .
N9 N8 Pr1 127.8(3) . .
N9 N8 Pr2 129.7(3) . .
Pr1 N8 Pr2 100.79(12) . .
N10 N9 N8 179.3(5) . .
N12 N11 Pr2 120.4(3) . .
N12 N11 Pr1 130.7(3) . .
Pr2 N11 Pr1 102.56(13) . .
N13 N12 N11 177.8(5) . .
N15 N14 Pr1 165.8(4) . .
N16 N15 N14 178.5(6) . .
N18 N17 Pr2 148.1(3) . .
N19 N18 N17 179.3(6) . .
N21 N20 Cu2 125.6(3) . .
N22 N21 N20 177.3(4) . .
N21 N22 Pr1 130.5(3) . 1_455
C1 O1 Cu1 125.2(2) . .
C1 O1 Pr1 127.0(2) . .
Cu1 O1 Pr1 106.54(11) . .
C19 O2 Cu1 122.5(2) . .
C19 O2 Pr1 128.4(2) . .
Cu1 O2 Pr1 108.15(11) . .
C18 O3 C21 116.5(3) . .
C18 O3 Pr1 118.1(2) . .
C21 O3 Pr1 125.4(3) . .
C2 O4 C20 117.1(4) . .
C2 O4 Pr1 120.0(2) . .
C20 O4 Pr1 121.0(3) . .
C22 O5 Cu2 122.0(2) . .
C22 O5 Pr2 124.3(2) . .
Cu2 O5 Pr2 105.87(10) . .
C40 O6 Cu2 120.4(2) . .
C40 O6 Pr2 124.9(2) . .
Cu2 O6 Pr2 106.83(10) . .
C39 O7 C42 116.6(3) . .
C39 O7 Pr2 118.9(2) . .
C42 O7 Pr2 124.3(2) . .
C23 O8 C41 116.3(3) . .
C23 O8 Pr2 118.0(2) . .
C41 O8 Pr2 125.4(2) . .
C43 O9 Pr2 134.4(3) . .
C43 O9 H9 111.8 . .
Pr2 O9 H9 109.6 . .

loop_
_geom_bond_atom_site_label_1
_geom_bond_atom_site_label_2
_geom_bond_distance
_geom_bond_site_symmetry_2
Pr1 N14 2.418(4) .
Pr1 O2 2.456(2) .
Pr1 O1 2.492(2) .
Pr1 N22 2.542(3) 1_655
Pr1 N11 2.575(4) .
Pr1 N8 2.587(3) .
Pr1 N5 2.659(3) .
Pr1 O4 2.664(3) .
Pr1 O3 2.723(3) .
Pr1 Cu1 3.5518(6) .
Pr1 Pr2 4.0166(6) .
Pr2 N17 2.448(4) .
Pr2 O6 2.451(2) .
Pr2 O5 2.475(2) .
Pr2 O9 2.537(3) .
Pr2 N5 2.556(3) .
Pr2 N11 2.574(4) .
Pr2 O7 2.617(3) .
Pr2 N8 2.626(3) .
Pr2 O8 2.643(3) .
Pr2 Cu2 3.5515(5) .
Cu1 O2 1.913(2) .
Cu1 O1 1.919(3) .
Cu1 N1 1.929(3) .
Cu1 N2 1.938(3) .
Cu2 O6 1.956(2) .
Cu2 O5 1.958(2) .
Cu2 N4 1.960(3) .
Cu2 N3 1.966(3) .
Cu2 N20 2.453(4) .
C1 O1 1.316(4) .
C1 C2 1.403(6) .
C1 C6 1.408(5) .
C2 C3 1.357(6) .
C2 O4 1.386(5) .
C3 C4 1.398(7) .
C3 H3 0.9300 .
C4 C5 1.352(7) .
C4 H4 0.9300 .
C5 C6 1.397(6) .
C5 H5 0.9300 .
C6 C7 1.429(6) .
C7 N1 1.269(5) .
C7 H7 0.9300 .
C8 N1 1.473(5) .
C8 C9 1.532(6) .
C8 H8A 0.9700 .
C8 H8B 0.9700 .
C9 C10 1.516(6) .
C9 C11 1.526(6) .
C9 C12 1.536(6) .
C10 H10A 0.9600 .
C10 H10B 0.9600 .
C10 H10C 0.9600 .
C11 H11A 0.9600 .
C11 H11B 0.9600 .
C11 H11C 0.9600 .
C12 N2 1.464(5) .
C12 H12A 0.9700 .
C12 H12B 0.9700 .
C13 N2 1.279(5) .
C13 C14 1.448(5) .
C13 H13 0.9300 .
C14 C19 1.397(5) .
C14 C15 1.400(6) .
C15 C16 1.362(6) .
C15 H15 0.9300 .
C16 C17 1.380(6) .
C16 H16 0.9300 .
C17 C18 1.381(6) .
C17 H17 0.9300 .
C18 O3 1.379(5) .
C18 C19 1.404(5) .
C19 O2 1.330(4) .
C20 O4 1.431(5) .
C20 H20A 0.9600 .
C20 H20B 0.9600 .
C20 H20C 0.9600 .
C21 O3 1.430(5) .
C21 H21A 0.9600 .
C21 H21B 0.9600 .
C21 H21C 0.9600 .
C22 O5 1.320(4) .
C22 C27 1.402(5) .
C22 C23 1.403(5) .
C23 C24 1.377(5) .
C23 O8 1.382(4) .
C24 C25 1.390(6) .
C24 H24 0.9300 .
C25 C26 1.349(6) .
C25 H25 0.9300 .
C26 C27 1.409(6) .
C26 H26 0.9300 .
C27 C28 1.435(6) .
C28 N3 1.279(5) .
C28 H28 0.9300 .
C29 N3 1.456(5) .
C29 C30 1.516(6) .
C29 H29A 0.9700 .
C29 H29B 0.9700 .
C30 C32 1.508(7) .
C30 C33 1.516(6) .
C30 C31 1.527(6) .
C31 H31A 0.9600 .
C31 H31B 0.9600 .
C31 H31C 0.9600 .
C32 H32A 0.9600 .
C32 H32B 0.9600 .
C32 H32C 0.9600 .
C33 N4 1.455(5) .
C33 H33A 0.9700 .
C33 H33B 0.9700 .
C34 N4 1.265(5) .
C34 C35 1.449(6) .
C34 H34 0.9300 .
C35 C40 1.399(5) .
C35 C36 1.400(6) .
C36 C37 1.341(7) .
C36 H36 0.9300 .
C37 C38 1.395(6) .
C37 H37 0.9300 .
C38 C39 1.369(5) .
C38 H38 0.9300 .
C39 O7 1.384(4) .
C39 C40 1.405(5) .
C40 O6 1.327(4) .
C41 O8 1.421(4) .
C41 H41A 0.9600 .
C41 H41B 0.9600 .
C41 H41C 0.9600 .
C42 O7 1.429(4) .
C42 H42A 0.9600 .
C42 H42B 0.9600 .
C42 H42C 0.9600 .
C43 O9 1.382(5) .
C43 H43A 0.9600 .
C43 H43B 0.9600 .
C43 H43C 0.9600 .
N5 N6 1.183(4) .
N6 N7 1.150(5) .
N8 N9 1.169(4) .
N9 N10 1.154(5) .
N11 N12 1.190(5) .
N12 N13 1.152(5) .
N14 N15 1.158(5) .
N15 N16 1.145(5) .
N17 N18 1.164(5) .
N18 N19 1.154(6) .
N20 N21 1.168(5) .
N21 N22 1.165(5) .
N22 Pr1 2.542(3) 1_455
O9 H9 0.8178 .
